data_4083306
loop_
_publ_author_name
'Zhang, Xiaolei'
'Zou, Xiaodong'
'Yan, Hong'

_publ_section_title
;
 Synthesis of Boron-Fused 1,4-Dithiin via Cobalt-Mediated Disulfuration of
 Alkyne at theo-Carborane-9,12-dithiolate Unit
;
_journal_issue 10
_journal_name_full Organometallics
_journal_page_first 2661
_journal_paper_doi 10.1021/om500411b
_journal_volume 33
_journal_year 2014
_chemical_formula_sum 'C10 H15 B10 F S2'
_chemical_formula_weight 326.46
_chemical_name_systematic
; 
 ? 
;
_space_group_IT_number 14
_symmetry_cell_setting monoclinic
_symmetry_space_group_name_Hall '-P 2ybc'
_symmetry_space_group_name_H-M 'P 1 21/c 1'
_atom_sites_solution_hydrogens geom
_atom_sites_solution_primary direct
_atom_sites_solution_secondary difmap
_audit_creation_method SHELXL-97
_cell_angle_alpha 90.00
_cell_angle_beta 107.397(6)
_cell_angle_gamma 90.00
_cell_formula_units_Z 4
_cell_length_a 7.3896(12)
_cell_length_b 12.286(2)
_cell_length_c 19.193(3)
_cell_measurement_temperature 296(2)
_cell_volume 1662.8(5)
_computing_structure_refinement 'SHELXL-97 (Sheldrick, 1997)'
_computing_structure_solution 'SHELXS-97 (Sheldrick, 1990)'
_diffrn_ambient_temperature 296(2)
_diffrn_measured_fraction_theta_full 1.000
_diffrn_measured_fraction_theta_max 1.000
_diffrn_radiation_monochromator graphite
_diffrn_radiation_source 'fine-focus sealed tube'
_diffrn_radiation_type MoK\a
_diffrn_radiation_wavelength 0.71073
_diffrn_reflns_av_R_equivalents 0.0271
_diffrn_reflns_av_sigmaI/netI 0.0303
_diffrn_reflns_limit_h_max 9
_diffrn_reflns_limit_h_min -7
_diffrn_reflns_limit_k_max 15
_diffrn_reflns_limit_k_min -15
_diffrn_reflns_limit_l_max 23
_diffrn_reflns_limit_l_min -23
_diffrn_reflns_number 9130
_diffrn_reflns_theta_full 26.00
_diffrn_reflns_theta_max 26.00
_diffrn_reflns_theta_min 2.00
_exptl_absorpt_coefficient_mu 0.314
_exptl_crystal_density_diffrn 1.304
_exptl_crystal_density_method 'not measured'
_exptl_crystal_F_000 664
_refine_diff_density_max 1.254
_refine_diff_density_min -0.530
_refine_diff_density_rms 0.081
_refine_ls_extinction_method none
_refine_ls_goodness_of_fit_ref 0.966
_refine_ls_hydrogen_treatment mixed
_refine_ls_matrix_type full
_refine_ls_number_parameters 208
_refine_ls_number_reflns 3263
_refine_ls_number_restraints 0
_refine_ls_restrained_S_all 0.966
_refine_ls_R_factor_all 0.1093
_refine_ls_R_factor_gt 0.0918
_refine_ls_shift/su_max 0.000
_refine_ls_shift/su_mean 0.000
_refine_ls_structure_factor_coef Fsqd
_refine_ls_weighting_details 'calc w=1/[\s^2^(Fo^2^)+(0.1211P)^2^+4.2161P] where P=(Fo^2^+2Fc^2^)/3'
_refine_ls_weighting_scheme calc
_refine_ls_wR_factor_gt 0.2439
_refine_ls_wR_factor_ref 0.2549
_reflns_number_gt 2524
_reflns_number_total 3263
_reflns_threshold_expression >2sigma(I)
_cod_data_source_file om500411b_si_002.cif
_cod_data_source_block 20120524e
_cod_depositor_comments
;
The following automatic conversions were performed:

'_symmetry_cell_setting' value 'Monoclinic' changed to 'monoclinic'
according to
/usr/data/users/saulius/crontab/automatic-downloads/rss-feeds/ACS/lib/dictionaries/cif_core.dic
dictionary named 'cif_core.dic' version 2.4.2 from 2011-04-26.

Automatic conversion script
Id: cif_fix_values 2281 2013-09-26 08:29:07Z andrius 

 Adding full bibliography for 4083297--4083306.cif.
;
_cod_original_sg_symbol_H-M P21/c
_cod_database_code 4083306

loop_
_symmetry_equiv_pos_as_xyz
'x, y, z'
'-x, y+1/2, -z+1/2'
'-x, -y, -z'
'x, -y-1/2, z-1/2'

loop_
_atom_site_label
_atom_site_type_symbol
_atom_site_fract_x
_atom_site_fract_y
_atom_site_fract_z
_atom_site_U_iso_or_equiv
_atom_site_adp_type
_atom_site_occupancy
_atom_site_symmetry_multiplicity
_atom_site_calc_flag
_atom_site_refinement_flags
S1 S 1.12036(17) 0.97248(10) 0.88886(7) 0.0596(4) Uani 1 1 d .
S2 S 0.61469(18) 0.96869(12) 0.86462(9) 0.0786(5) Uani 1 1 d .
F1 F 0.9235(7) 0.6601(3) 0.9370(3) 0.1189(15) Uani 1 1 d .
C1 C 0.8999(8) 1.2211(5) 0.7191(3) 0.0731(15) Uani 1 1 d .
H1 H 0.9637 1.2762 0.6878 0.088 Uiso 1 1 d R
C2 C 0.6714(8) 1.2195(4) 0.7078(3) 0.0690(13) Uani 1 1 d .
H2 H 0.5728 1.2736 0.6686 0.083 Uiso 1 1 d R
C13 C 0.9787(8) 0.8919(4) 0.9242(3) 0.0634(12) Uani 1 1 d .
H13 H 1.0483 0.8419 0.9580 0.076 Uiso 1 1 calc R
C14 C 0.8017(7) 0.8846(4) 0.9151(3) 0.0624(12) Uani 1 1 d .
C15 C 0.7270(7) 0.7974(4) 0.9587(3) 0.0615(12) Uani 1 1 d .
C16 C 0.5860(7) 0.8211(4) 0.9885(3) 0.0614(12) Uani 1 1 d .
H16 H 0.5377 0.8916 0.9832 0.074 Uiso 1 1 calc R
C17 C 0.5107(8) 0.7475(5) 1.0260(3) 0.0707(14) Uani 1 1 d .
H17 H 0.4118 0.7678 1.0439 0.085 Uiso 1 1 calc R
C18 C 0.5827(9) 0.6430(5) 1.0370(3) 0.0826(18) Uani 1 1 d .
H18 H 0.5366 0.5925 1.0636 0.099 Uiso 1 1 calc R
C19 C 0.7264(10) 0.6156(5) 1.0069(4) 0.0903(18) Uani 1 1 d .
H19 H 0.7778 0.5459 1.0126 0.108 Uiso 1 1 calc R
C20 C 0.7915(8) 0.6939(5) 0.9683(3) 0.0774(15) Uani 1 1 d .
B3 B 0.8167(9) 1.2779(5) 0.7840(4) 0.0720(16) Uani 1 1 d .
H3 H 0.8209 1.3655 0.7960 0.086 Uiso 1 1 d R
B4 B 1.0231(8) 1.1980(4) 0.8075(3) 0.0619(14) Uani 1 1 d .
H4 H 1.1622 1.2327 0.8367 0.074 Uiso 1 1 d R
B5 B 0.9961(9) 1.0968(5) 0.7373(3) 0.0657(14) Uani 1 1 d .
H5 H 1.1178 1.0659 0.7214 0.079 Uiso 1 1 d R
B6 B 0.7703(10) 1.1173(6) 0.6729(3) 0.0751(17) Uani 1 1 d .
H6 H 0.7437 1.1039 0.6141 0.090 Uiso 1 1 d R
B7 B 0.5959(8) 1.0927(5) 0.7162(3) 0.0633(14) Uani 1 1 d .
H7 H 0.4565 1.0590 0.6862 0.076 Uiso 1 1 d R
B8 B 0.8041(8) 1.0132(5) 0.7377(3) 0.0623(14) Uani 1 1 d .
H8 H 0.7996 0.9271 0.7217 0.075 Uiso 1 1 d R
B9 B 0.9580(6) 1.0644(4) 0.8222(3) 0.0451(10) Uani 1 1 d .
B10 B 0.8481(8) 1.1770(4) 0.8510(3) 0.0567(12) Uani 1 1 d .
H10 H 0.8716 1.1985 0.9087 0.068 Uiso 1 1 d R
B11 B 0.6234(8) 1.1934(5) 0.7870(3) 0.0632(14) Uani 1 1 d .
H11 H 0.5005 1.2245 0.8020 0.076 Uiso 1 1 d R
B12 B 0.7157(7) 1.0601(4) 0.8094(3) 0.0507(11) Uani 1 1 d .

loop_
_atom_site_aniso_label
_atom_site_aniso_U_11
_atom_site_aniso_U_22
_atom_site_aniso_U_33
_atom_site_aniso_U_23
_atom_site_aniso_U_13
_atom_site_aniso_U_12
S1 0.0550(7) 0.0564(7) 0.0626(7) 0.0090(5) 0.0105(5) -0.0004(5)
S2 0.0541(7) 0.0751(9) 0.1083(12) 0.0428(8) 0.0267(7) 0.0053(6)
F1 0.141(4) 0.081(2) 0.167(4) -0.003(3) 0.095(3) 0.008(2)
C1 0.074(3) 0.073(3) 0.073(3) 0.023(3) 0.022(3) -0.007(3)
C2 0.071(3) 0.064(3) 0.064(3) 0.022(2) 0.008(2) 0.003(2)
C13 0.072(3) 0.063(3) 0.056(3) 0.001(2) 0.021(2) -0.004(2)
C14 0.064(3) 0.058(3) 0.056(3) -0.004(2) 0.004(2) 0.000(2)
C15 0.065(3) 0.065(3) 0.052(3) -0.012(2) 0.013(2) -0.022(2)
C16 0.059(3) 0.070(3) 0.052(3) -0.001(2) 0.012(2) -0.011(2)
C17 0.064(3) 0.091(4) 0.057(3) 0.004(3) 0.019(2) -0.020(3)
C18 0.094(4) 0.090(4) 0.056(3) 0.010(3) 0.012(3) -0.036(4)
C19 0.105(5) 0.070(4) 0.088(4) 0.000(3) 0.017(4) 0.004(3)
C20 0.075(4) 0.092(4) 0.069(3) -0.007(3) 0.027(3) -0.012(3)
B3 0.075(4) 0.043(3) 0.093(4) 0.009(3) 0.016(3) 0.001(3)
B4 0.057(3) 0.053(3) 0.070(3) 0.008(2) 0.011(3) -0.014(2)
B5 0.067(3) 0.077(4) 0.058(3) 0.007(3) 0.026(3) 0.002(3)
B6 0.078(4) 0.100(5) 0.046(3) 0.004(3) 0.016(3) 0.000(4)
B7 0.053(3) 0.068(3) 0.059(3) 0.007(3) 0.001(2) -0.006(3)
B8 0.064(3) 0.058(3) 0.057(3) -0.011(2) 0.006(2) 0.001(3)
B9 0.041(2) 0.044(2) 0.050(2) -0.0019(19) 0.0136(19) -0.0065(19)
B10 0.060(3) 0.057(3) 0.050(3) -0.005(2) 0.013(2) 0.001(2)
B11 0.055(3) 0.067(3) 0.069(3) 0.015(3) 0.021(3) 0.015(3)
B12 0.038(2) 0.053(3) 0.057(3) 0.009(2) 0.008(2) -0.007(2)

loop_
_atom_type_symbol
_atom_type_description
_atom_type_scat_dispersion_real
_atom_type_scat_dispersion_imag
_atom_type_scat_source
C C 0.0033 0.0016 'International Tables Vol C Tables 4.2.6.8 and 6.1.1.4'
H H 0.0000 0.0000 'International Tables Vol C Tables 4.2.6.8 and 6.1.1.4'
B B 0.0013 0.0007 'International Tables Vol C Tables 4.2.6.8 and 6.1.1.4'
F F 0.0171 0.0103 'International Tables Vol C Tables 4.2.6.8 and 6.1.1.4'
S S 0.1246 0.1234 'International Tables Vol C Tables 4.2.6.8 and 6.1.1.4'

loop_
_geom_angle_atom_site_label_1
_geom_angle_atom_site_label_2
_geom_angle_atom_site_label_3
_geom_angle
C13 S1 B9 106.1(2)
C14 S2 B12 106.7(2)
C2 C1 B5 111.9(4)
C2 C1 B4 110.8(4)
B5 C1 B4 64.6(3)
C2 C1 B3 61.0(4)
B5 C1 B3 116.5(4)
B4 C1 B3 62.4(4)
C2 C1 B6 61.2(4)
B5 C1 B6 63.7(4)
B4 C1 B6 116.9(4)
B3 C1 B6 115.2(4)
C2 C1 H1 121.9
B5 C1 H1 116.7
B4 C1 H1 117.4
B3 C1 H1 117.1
B6 C1 H1 116.7
C1 C2 B3 61.2(4)
C1 C2 B11 111.6(4)
B3 C2 B11 63.5(4)
C1 C2 B7 111.0(4)
B3 C2 B7 117.0(4)
B11 C2 B7 64.7(4)
C1 C2 B6 60.6(4)
B3 C2 B6 114.8(4)
B11 C2 B6 116.6(4)
B7 C2 B6 62.8(4)
C1 C2 H2 121.9
B3 C2 H2 117.0
B11 C2 H2 117.1
B7 C2 H2 117.0
B6 C2 H2 117.0
C14 C13 S1 135.2(5)
C14 C13 H13 112.4
S1 C13 H13 112.4
C13 C14 C15 119.4(5)
C13 C14 S2 129.7(4)
C15 C14 S2 110.7(4)
C20 C15 C16 115.3(5)
C20 C15 C14 123.6(5)
C16 C15 C14 121.1(5)
C15 C16 C17 124.0(5)
C15 C16 H16 118.0
C17 C16 H16 118.0
C16 C17 C18 119.6(5)
C16 C17 H17 120.2
C18 C17 H17 120.2
C19 C18 C17 117.9(5)
C19 C18 H18 121.1
C17 C18 H18 121.1
C18 C19 C20 118.9(6)
C18 C19 H19 120.5
C20 C19 H19 120.5
C15 C20 F1 119.9(5)
C15 C20 C19 124.2(6)
F1 C20 C19 115.8(6)
C2 B3 C1 57.8(4)
C2 B3 B4 105.2(4)
C1 B3 B4 58.7(3)
C2 B3 B10 104.1(4)
C1 B3 B10 104.5(4)
B4 B3 B10 60.0(3)
C2 B3 B11 58.2(3)
C1 B3 B11 104.7(4)
B4 B3 B11 108.0(4)
B10 B3 B11 59.6(3)
C2 B3 H3 124.6
C1 B3 H3 124.4
B4 B3 H3 121.8
B10 B3 H3 123.3
B11 B3 H3 122.4
C1 B4 B3 58.8(4)
C1 B4 B10 104.4(4)
B3 B4 B10 59.8(3)
C1 B4 B9 103.1(4)
B3 B4 B9 107.8(4)
B10 B4 B9 60.7(3)
C1 B4 B5 57.3(3)
B3 B4 B5 107.5(4)
B10 B4 B5 108.8(4)
B9 B4 B5 60.1(3)
C1 B4 H4 125.9
B3 B4 H4 121.5
B10 B4 H4 121.7
B9 B4 H4 122.7
B5 B4 H4 121.8
C1 B5 B8 103.9(4)
C1 B5 B6 58.2(4)
B8 B5 B6 59.5(4)
C1 B5 B9 102.8(4)
B8 B5 B9 61.0(3)
B6 B5 B9 107.2(4)
C1 B5 B4 58.1(3)
B8 B5 B4 108.0(4)
B6 B5 B4 107.1(4)
B9 B5 B4 58.7(3)
C1 B5 H5 126.0
B8 B5 H5 121.9
B6 B5 H5 122.3
B9 B5 H5 122.9
B4 B5 H5 121.9
C1 B6 C2 58.1(4)
C1 B6 B8 104.0(4)
C2 B6 B8 104.4(4)
C1 B6 B7 105.3(4)
C2 B6 B7 58.3(3)
B8 B6 B7 60.5(3)
C1 B6 B5 58.1(4)
C2 B6 B5 105.0(4)
B8 B6 B5 59.7(3)
B7 B6 B5 108.5(4)
C1 B6 H6 123.7
C2 B6 H6 123.6
B8 B6 H6 124.4
B7 B6 H6 121.9
B5 B6 H6 122.5
C2 B7 B6 58.9(4)
C2 B7 B8 104.2(4)
B6 B7 B8 59.6(4)
C2 B7 B12 103.0(4)
B6 B7 B12 107.3(4)
B8 B7 B12 60.4(3)
C2 B7 B11 58.0(3)
B6 B7 B11 107.8(4)
B8 B7 B11 108.0(4)
B12 B7 B11 59.3(3)
C2 B7 H7 125.8
B6 B7 H7 121.5
B8 B7 H7 121.9
B12 B7 H7 123.1
B11 B7 H7 122.0
B6 B8 B5 60.8(4)
B6 B8 B7 60.0(4)
B5 B8 B7 109.0(4)
B6 B8 B12 107.8(4)
B5 B8 B12 107.3(4)
B7 B8 B12 60.5(3)
B6 B8 B9 107.7(4)
B5 B8 B9 60.3(3)
B7 B8 B9 106.9(4)
B12 B8 B9 57.9(3)
B6 B8 H8 121.3
B5 B8 H8 121.3
B7 B8 H8 121.1
B12 B8 H8 122.5
B9 B8 H8 123.2
B12 B9 B10 61.2(3)
B12 B9 B4 109.0(4)
B10 B9 B4 59.6(3)
B12 B9 B5 108.4(4)
B10 B9 B5 108.8(4)
B4 B9 B5 61.2(3)
B12 B9 B8 60.8(3)
B10 B9 B8 109.2(4)
B4 B9 B8 108.2(4)
B5 B9 B8 58.7(3)
B12 B9 S1 120.5(3)
B10 B9 S1 121.5(3)
B4 B9 S1 121.9(3)
B5 B9 S1 121.4(3)
B8 B9 S1 121.0(3)
B4 B10 B3 60.1(3)
B4 B10 B9 59.7(3)
B3 B10 B9 107.2(4)
B4 B10 B11 109.1(4)
B3 B10 B11 61.0(3)
B9 B10 B11 107.3(4)
B4 B10 B12 106.8(4)
B3 B10 B12 107.9(4)
B9 B10 B12 58.3(3)
B11 B10 B12 60.2(3)
B4 B10 H10 121.7
B3 B10 H10 121.1
B9 B10 H10 123.4
B11 B10 H10 120.5
B12 B10 H10 122.8
C2 B11 B3 58.3(3)
C2 B11 B10 104.0(4)
B3 B11 B10 59.3(3)
C2 B11 B12 103.0(4)
B3 B11 B12 107.0(4)
B10 B11 B12 60.7(3)
C2 B11 B7 57.3(3)
B3 B11 B7 106.6(4)
B10 B11 B7 108.6(4)
B12 B11 B7 60.0(3)
C2 B11 H11 125.5
B3 B11 H11 122.6
B10 B11 H11 122.6
B12 B11 H11 122.9
B7 B11 H11 121.3
B9 B12 B10 60.5(3)
B9 B12 B11 108.2(4)
B10 B12 B11 59.1(3)
B9 B12 B8 61.2(3)
B10 B12 B8 109.0(4)
B11 B12 B8 108.2(4)
B9 B12 B7 108.4(4)
B10 B12 B7 107.9(4)
B11 B12 B7 60.8(3)
B8 B12 B7 59.1(3)
B9 B12 S2 121.0(3)
B10 B12 S2 119.6(3)
B11 B12 S2 120.5(3)
B8 B12 S2 123.3(4)
B7 B12 S2 123.1(3)

loop_
_geom_bond_atom_site_label_1
_geom_bond_atom_site_label_2
_geom_bond_distance
S1 C13 1.721(5)
S1 B9 1.853(5)
S2 C14 1.765(5)
S2 B12 1.847(5)
F1 C20 1.355(7)
C1 C2 1.637(7)
C1 B5 1.677(8)
C1 B4 1.693(8)
C1 B3 1.695(9)
C1 B6 1.680(9)
C1 H1 1.0999
C2 B3 1.693(9)
C2 B11 1.691(8)
C2 B7 1.678(8)
C2 B6 1.690(9)
C2 H2 1.1003
C13 C14 1.270(7)
C13 H13 0.9300
C14 C15 1.558(7)
C15 C20 1.351(8)
C15 C16 1.362(7)
C16 C17 1.373(7)
C16 H16 0.9300
C17 C18 1.382(9)
C17 H17 0.9300
C18 C19 1.394(9)
C18 H18 0.9300
C19 C20 1.384(9)
C19 H19 0.9300
B3 B4 1.756(8)
B3 B10 1.751(8)
B3 B11 1.781(9)
B3 H3 1.0993
B4 B10 1.755(8)
B4 B9 1.757(7)
B4 B5 1.800(9)
B4 H4 1.0994
B5 B8 1.753(9)
B5 B6 1.772(9)
B5 B9 1.781(7)
B5 H5 1.0996
B6 B8 1.748(9)
B6 B7 1.756(9)
B6 H6 1.0985
B7 B8 1.764(8)
B7 B12 1.789(7)
B7 B11 1.803(9)
B7 H7 1.0997
B8 B12 1.787(8)
B8 B9 1.794(7)
B8 H8 1.0996
B9 B12 1.734(6)
B9 B10 1.774(7)
B10 B11 1.756(8)
B10 B12 1.786(7)
B10 H10 1.1004
B11 B12 1.777(8)
B11 H11 1.1001
